data_7224617
loop_
_publ_author_name
'Kulmaczewski, Rafal'
'Halcrow, Malcolm A.'

_publ_section_title
;
 Structures and spin states of crystalline [Fe(NCS)2L2] and
 [FeL3]2+complexes (L = an annelated 1,10-phenanthroline derivative)
;
_journal_issue 14
_journal_name_full CrystEngComm
_journal_page_first 2570
_journal_paper_doi 10.1039/C6CE00163G
_journal_volume 18
_journal_year 2016
_chemical_formula_moiety 'C38 H20 Fe N10 S2'
_chemical_formula_sum 'C38 H20 Fe N10 S2'
_chemical_formula_weight 736.61
_chemical_name_systematic Bis[iso-thiocyanato][dipyrido[3,2-a:23-c]phenazine]-iron(II)
_space_group_IT_number 15
_symmetry_cell_setting monoclinic
_symmetry_space_group_name_Hall '-C 2yc'
_symmetry_space_group_name_H-M 'C 1 2/c 1'
_atom_sites_solution_hydrogens geom
_atom_sites_solution_primary direct
_atom_sites_solution_secondary difmap
_audit_creation_method SHELXL-97
_audit_update_record
;
2015-10-12 deposited with the CCDC.
2016-03-14 downloaded from the CCDC.
;
_cell_angle_alpha 90.00
_cell_angle_beta 92.552(4)
_cell_angle_gamma 90.00
_cell_formula_units_Z 4
_cell_length_a 8.0689(4)
_cell_length_b 14.7987(6)
_cell_length_c 28.0208(12)
_cell_measurement_reflns_used 2863
_cell_measurement_temperature 290(2)
_cell_measurement_theta_max 73.23
_cell_measurement_theta_min 6.21
_cell_volume 3342.6(3)
_computing_cell_refinement 'CrysAlisPro, Agilent Technologies'
_computing_data_collection 'CrysAlisPro, Agilent Technologies'
_computing_data_reduction 'CrysAlisPro, Agilent Technologies'
_computing_molecular_graphics 'XSEED (Barbour, 2001)'
_computing_publication_material 'local program'
_computing_structure_refinement 'SHELXL-97 (Sheldrick, 1997)'
_computing_structure_solution 'SHELXS-97 (Sheldrick, 1990)'
_diffrn_ambient_temperature 290(2)
_diffrn_detector_area_resol_mean 5.3095
_diffrn_measured_fraction_theta_full 0.969
_diffrn_measured_fraction_theta_max 0.953
_diffrn_measurement_device_type 'SuperNova, Dual, Cu at zero, Atlas'
_diffrn_measurement_method '\w scans'
_diffrn_radiation_monochromator mirror
_diffrn_radiation_source 'SuperNova (Cu) X-ray Source'
_diffrn_radiation_type CuK\a
_diffrn_radiation_wavelength 1.54184
_diffrn_reflns_av_R_equivalents 0.0455
_diffrn_reflns_av_sigmaI/netI 0.0474
_diffrn_reflns_limit_h_max 7
_diffrn_reflns_limit_h_min -9
_diffrn_reflns_limit_k_max 17
_diffrn_reflns_limit_k_min -14
_diffrn_reflns_limit_l_max 34
_diffrn_reflns_limit_l_min -33
_diffrn_reflns_number 7733
_diffrn_reflns_theta_full 72.00
_diffrn_reflns_theta_max 73.82
_diffrn_reflns_theta_min 3.16
_diffrn_standards_decay_% 0
_diffrn_standards_interval_count 0
_diffrn_standards_interval_time 0
_diffrn_standards_number 0
_exptl_absorpt_coefficient_mu 5.158
_exptl_absorpt_correction_T_max 1.000
_exptl_absorpt_correction_T_min 0.539
_exptl_absorpt_correction_type multi-scan
_exptl_absorpt_process_details
; 
CrysAlisPro, Agilent Technologies,
Version 1.171.36.24 (release 03-12-2012 CrysAlis171 .NET)
Empirical absorption correction using spherical harmonics,
 implemented in SCALE3 ABSPACK scaling algorithm.
;
_exptl_crystal_colour black
_exptl_crystal_density_diffrn 1.464
_exptl_crystal_density_method 'not measured'
_exptl_crystal_description fragment
_exptl_crystal_F_000 1504
_exptl_crystal_preparation 'Magnetic properties'
_exptl_crystal_recrystallization_method 'Re-crystallisation from solvent: methanol/1,2-dichloroethane'
_exptl_crystal_size_max 0.22
_exptl_crystal_size_mid 0.20
_exptl_crystal_size_min 0.09
_refine_diff_density_max 0.550
_refine_diff_density_min -0.601
_refine_diff_density_rms 0.058
_refine_ls_extinction_method none
_refine_ls_goodness_of_fit_ref 1.040
_refine_ls_hydrogen_treatment constr
_refine_ls_matrix_type full
_refine_ls_number_parameters 240
_refine_ls_number_reflns 3232
_refine_ls_number_restraints 0
_refine_ls_restrained_S_all 1.040
_refine_ls_R_factor_all 0.0745
_refine_ls_R_factor_gt 0.0591
_refine_ls_shift/su_max 0.000
_refine_ls_shift/su_mean 0.000
_refine_ls_structure_factor_coef Fsqd
_refine_ls_weighting_details 'calc w=1/[\s^2^(Fo^2^)+(0.0768P)^2^+3.1996P] where P=(Fo^2^+2Fc^2^)/3'
_refine_ls_weighting_scheme calc
_refine_ls_wR_factor_gt 0.1481
_refine_ls_wR_factor_ref 0.1636
_reflns_number_gt 2559
_reflns_number_total 3232
_reflns_threshold_expression >2sigma(I)
_cod_data_source_file c6ce00163g2.cif
_cod_data_source_block rk89art
_cod_depositor_comments 'Adding full bibliography for 7224614--7224625.cif.'
_cod_original_sg_symbol_H-M 'C 2/c'
_cod_database_code 7224617

loop_
_symmetry_equiv_pos_as_xyz
'x, y, z'
'-x, y, -z+1/2'
'x+1/2, y+1/2, z'
'-x+1/2, y+1/2, -z+1/2'
'-x, -y, -z'
'x, -y, z-1/2'
'-x+1/2, -y+1/2, -z'
'x+1/2, -y+1/2, z-1/2'

loop_
_atom_site_label
_atom_site_type_symbol
_atom_site_fract_x
_atom_site_fract_y
_atom_site_fract_z
_atom_site_U_iso_or_equiv
_atom_site_adp_type
_atom_site_occupancy
_atom_site_symmetry_multiplicity
_atom_site_calc_flag
_atom_site_refinement_flags
_atom_site_disorder_assembly
_atom_site_disorder_group
Fe1 Fe 0.0000 0.38241(5) 0.7500 0.0500(2) Uani 1 2 d S . .
N2 N 0.1232(4) 0.2902(2) 0.71764(12) 0.0630(8) Uani 1 1 d . . .
C3A C 0.1759(12) 0.2333(6) 0.6913(3) 0.0406(17) Uani 0.60 1 d P A 1
S4A S 0.2452(3) 0.15489(12) 0.65885(8) 0.0641(5) Uani 0.60 1 d P A 1
C3B C 0.199(2) 0.2390(13) 0.7025(5) 0.050(5) Uiso 0.40 1 d P A 2
S4B S 0.3046(5) 0.1640(3) 0.67327(16) 0.0859(14) Uiso 0.40 1 d P A 2
C5 C -0.1052(4) 0.4368(2) 0.65770(12) 0.0513(8) Uani 1 1 d . A .
N6 N -0.1546(3) 0.38348(18) 0.69397(11) 0.0538(7) Uani 1 1 d . . .
C7 C -0.2909(5) 0.3330(3) 0.68450(17) 0.0711(11) Uani 1 1 d . A .
H7 H -0.3289 0.2964 0.7087 0.085 Uiso 1 1 calc R . .
C8 C -0.3760(6) 0.3324(3) 0.6416(2) 0.0841(13) Uani 1 1 d . . .
H8 H -0.4679 0.2950 0.6368 0.101 Uiso 1 1 calc R A .
C9 C -0.3259(6) 0.3874(3) 0.60516(17) 0.0755(12) Uani 1 1 d . A .
H9 H -0.3833 0.3875 0.5756 0.091 Uiso 1 1 calc R . .
C10 C -0.1876(5) 0.4428(2) 0.61334(13) 0.0589(9) Uani 1 1 d . . .
C11 C 0.0439(4) 0.4885(2) 0.66873(11) 0.0480(7) Uani 1 1 d . . .
N12 N 0.1142(3) 0.47481(18) 0.71281(10) 0.0487(6) Uani 1 1 d . A .
C13 C 0.2505(5) 0.5222(3) 0.72512(14) 0.0592(9) Uani 1 1 d . . .
H13 H 0.2996 0.5145 0.7555 0.071 Uiso 1 1 calc R A .
C14 C 0.3215(5) 0.5828(3) 0.69379(15) 0.0688(10) Uani 1 1 d . A .
H14 H 0.4175 0.6141 0.7032 0.083 Uiso 1 1 calc R . .
C15 C 0.2504(5) 0.5962(3) 0.64951(15) 0.0664(10) Uani 1 1 d . . .
H15 H 0.2976 0.6364 0.6285 0.080 Uiso 1 1 calc R A .
C16 C 0.1063(4) 0.5492(2) 0.63561(12) 0.0552(8) Uani 1 1 d . A .
C17 C -0.1285(5) 0.5080(3) 0.57838(13) 0.0600(9) Uani 1 1 d . A .
N18 N -0.2148(4) 0.5159(3) 0.53746(12) 0.0719(9) Uani 1 1 d . . .
C19 C -0.1627(6) 0.5815(3) 0.50738(15) 0.0754(12) Uani 1 1 d . A .
C20 C -0.0272(6) 0.6383(3) 0.51990(15) 0.0733(11) Uani 1 1 d . . .
N21 N 0.0626(4) 0.6269(2) 0.56130(12) 0.0682(9) Uani 1 1 d . A .
C22 C 0.0140(5) 0.5621(3) 0.59031(13) 0.0588(9) Uani 1 1 d . . .
C23 C -0.2498(7) 0.5928(4) 0.46271(17) 0.0941(16) Uani 1 1 d . . .
H23 H -0.3372 0.5546 0.4538 0.113 Uiso 1 1 calc R A .
C24 C -0.2039(8) 0.6602(5) 0.4331(2) 0.1045(19) Uani 1 1 d . A .
H24 H -0.2599 0.6670 0.4036 0.125 Uiso 1 1 calc R . .
C25 C -0.0752(8) 0.7192(5) 0.4459(2) 0.106(2) Uani 1 1 d . . .
H25 H -0.0495 0.7661 0.4254 0.127 Uiso 1 1 calc R A .
C26 C 0.0143(7) 0.7091(4) 0.48848(17) 0.0909(15) Uani 1 1 d . A .
H26 H 0.1012 0.7482 0.4966 0.109 Uiso 1 1 calc R . .

loop_
_atom_site_aniso_label
_atom_site_aniso_U_11
_atom_site_aniso_U_22
_atom_site_aniso_U_33
_atom_site_aniso_U_23
_atom_site_aniso_U_13
_atom_site_aniso_U_12
Fe1 0.0522(4) 0.0343(4) 0.0641(5) 0.000 0.0107(3) 0.000
N2 0.0645(18) 0.0436(16) 0.082(2) -0.0078(14) 0.0120(15) 0.0002(14)
C3A 0.046(4) 0.036(3) 0.040(4) 0.000(3) 0.002(3) -0.001(2)
S4A 0.0777(13) 0.0489(9) 0.0677(11) -0.0061(8) 0.0238(10) 0.0219(8)
C5 0.0507(17) 0.0396(16) 0.0642(19) -0.0093(14) 0.0091(14) 0.0053(13)
N6 0.0501(15) 0.0386(14) 0.0732(18) -0.0053(12) 0.0091(13) -0.0037(11)
C7 0.067(2) 0.053(2) 0.094(3) -0.0008(19) 0.003(2) -0.0146(18)
C8 0.072(3) 0.065(3) 0.115(4) -0.006(2) -0.008(3) -0.018(2)
C9 0.073(3) 0.072(3) 0.079(3) -0.014(2) -0.015(2) -0.001(2)
C10 0.062(2) 0.0492(19) 0.066(2) -0.0115(16) 0.0032(16) 0.0067(16)
C11 0.0549(18) 0.0373(15) 0.0525(17) -0.0043(13) 0.0105(14) 0.0028(13)
N12 0.0485(14) 0.0404(14) 0.0578(15) -0.0058(11) 0.0083(11) -0.0003(11)
C13 0.059(2) 0.055(2) 0.065(2) -0.0021(16) 0.0047(16) -0.0101(16)
C14 0.059(2) 0.075(3) 0.073(2) 0.002(2) 0.0045(18) -0.0183(19)
C15 0.064(2) 0.062(2) 0.074(2) 0.0083(18) 0.0215(18) -0.0116(18)
C16 0.0575(19) 0.0510(19) 0.0583(19) -0.0052(15) 0.0151(15) 0.0025(15)
C17 0.067(2) 0.056(2) 0.058(2) -0.0123(16) 0.0059(16) 0.0142(17)
N18 0.079(2) 0.076(2) 0.0612(18) -0.0087(16) -0.0022(16) 0.0188(18)
C19 0.085(3) 0.081(3) 0.061(2) -0.004(2) 0.009(2) 0.035(2)
C20 0.080(3) 0.079(3) 0.063(2) 0.005(2) 0.018(2) 0.022(2)
N21 0.073(2) 0.072(2) 0.0616(18) 0.0050(15) 0.0180(15) 0.0141(16)
C22 0.064(2) 0.055(2) 0.0580(19) -0.0037(16) 0.0186(16) 0.0099(16)
C23 0.100(4) 0.111(4) 0.071(3) 0.003(3) 0.000(2) 0.042(3)
C24 0.110(4) 0.128(5) 0.075(3) 0.013(3) 0.003(3) 0.051(4)
C25 0.113(4) 0.121(5) 0.085(3) 0.030(3) 0.025(3) 0.039(4)
C26 0.099(4) 0.100(4) 0.075(3) 0.020(3) 0.021(3) 0.023(3)

loop_
_atom_type_symbol
_atom_type_description
_atom_type_scat_dispersion_real
_atom_type_scat_dispersion_imag
_atom_type_scat_source
C C 0.0181 0.0091 'International Tables Vol C Tables 4.2.6.8 and 6.1.1.4'
H H 0.0000 0.0000 'International Tables Vol C Tables 4.2.6.8 and 6.1.1.4'
N N 0.0311 0.0180 'International Tables Vol C Tables 4.2.6.8 and 6.1.1.4'
Fe Fe -1.1336 3.1974 'International Tables Vol C Tables 4.2.6.8 and 6.1.1.4'
S S 0.3331 0.5567 'International Tables Vol C Tables 4.2.6.8 and 6.1.1.4'

loop_
_geom_angle_atom_site_label_1
_geom_angle_atom_site_label_2
_geom_angle_atom_site_label_3
_geom_angle
_geom_angle_site_symmetry_1
_geom_angle_site_symmetry_3
N2 Fe1 N2 90.47(19) 2_556 .
N2 Fe1 N6 93.38(13) . 2_556
N2 Fe1 N6 87.27(13) . .
N6 Fe1 N6 179.07(16) 2_556 .
N2 Fe1 N12 175.70(13) . 2_556
N6 Fe1 N12 97.00(11) . 2_556
N2 Fe1 N12 88.81(12) . .
N6 Fe1 N12 82.35(11) . .
N12 Fe1 N12 92.23(15) 2_556 .
C3B N2 Fe1 174.9(9) . .
C3A N2 Fe1 167.9(6) . .
N2 C3A S4A 177.2(8) . .
N2 C3B S4B 173.3(14) . .
N6 C5 C10 124.2(3) . .
N6 C5 C11 114.6(3) . .
C10 C5 C11 121.2(3) . .
C7 N6 C5 116.0(3) . .
C7 N6 Fe1 129.6(3) . .
C5 N6 Fe1 113.9(2) . .
N6 C7 C8 123.7(4) . .
C7 C8 C9 119.8(4) . .
C8 C9 C10 118.9(4) . .
C5 C10 C9 117.2(4) . .
C5 C10 C17 118.9(3) . .
C9 C10 C17 123.8(4) . .
N12 C11 C16 123.6(3) . .
N12 C11 C5 115.3(3) . .
C16 C11 C5 121.1(3) . .
C13 N12 C11 117.7(3) . .
C13 N12 Fe1 128.7(2) . .
C11 N12 Fe1 113.6(2) . .
N12 C13 C14 122.1(4) . .
C15 C14 C13 120.0(4) . .
C14 C15 C16 119.7(3) . .
C15 C16 C11 117.0(3) . .
C15 C16 C22 124.5(3) . .
C11 C16 C22 118.4(3) . .
N18 C17 C22 122.8(4) . .
N18 C17 C10 117.6(4) . .
C22 C17 C10 119.6(3) . .
C17 N18 C19 115.8(4) . .
N18 C19 C20 121.8(4) . .
N18 C19 C23 118.4(5) . .
C20 C19 C23 119.8(5) . .
N21 C20 C19 121.3(4) . .
N21 C20 C26 119.5(5) . .
C19 C20 C26 119.2(4) . .
C22 N21 C20 117.0(4) . .
N21 C22 C17 121.2(4) . .
N21 C22 C16 118.3(4) . .
C17 C22 C16 120.4(3) . .
C24 C23 C19 119.2(6) . .
C23 C24 C25 121.6(5) . .
C26 C25 C24 120.8(6) . .
C25 C26 C20 119.3(6) . .

loop_
_geom_bond_atom_site_label_1
_geom_bond_atom_site_label_2
_geom_bond_distance
Fe1 N2 1.937(3)
Fe1 N6 1.962(3)
Fe1 N12 1.972(3)
N2 C3B 1.073(19)
N2 C3A 1.210(10)
C3A S4A 1.591(9)
C3B S4B 1.641(19)
C5 N6 1.360(5)
C5 C10 1.386(5)
C5 C11 1.448(5)
N6 C7 1.346(5)
C7 C8 1.358(7)
C8 C9 1.381(7)
C9 C10 1.396(6)
C10 C17 1.469(6)
C11 N12 1.351(4)
C11 C16 1.401(5)
N12 C13 1.336(4)
C13 C14 1.396(5)
C14 C15 1.358(6)
C15 C16 1.395(5)
C16 C22 1.455(6)
C17 N18 1.320(5)
C17 C22 1.428(6)
N18 C19 1.363(6)
C19 C20 1.411(7)
C19 C23 1.418(7)
C20 N21 1.351(6)
C20 C26 1.418(7)
N21 C22 1.328(5)
C23 C24 1.358(9)
C24 C25 1.392(9)
C25 C26 1.375(8)

loop_
_geom_hbond_atom_site_label_D
_geom_hbond_atom_site_label_H
_geom_hbond_atom_site_label_A
_geom_hbond_distance_DH
_geom_hbond_distance_HA
_geom_hbond_distance_DA
_geom_hbond_angle_DHA
_geom_hbond_site_symmetry_A
C8 H8 S4A 0.93 3.19 4.075(5) 159.9 1_455
C8 H8 S4B 0.93 2.89 3.721(7) 149.6 1_455
C25 H25 S4A 0.93 3.02 3.689(6) 130.5 5_566
C25 H25 S4B 0.93 3.53 4.125(7) 124.4 5_566
